data_7706888
loop_
_publ_author_name
'\<Svec, Petr'
'Samsonov, Maksim A.'
'R\%u\<Zi\<ckov\'a, Zde\<nka'
'Brus, Ji\<r\'i'
'R\%u\<Zi\<cka, Ale\<s'

_publ_section_title
;
 Oxidative addition of cyanogen bromide to <i>C</i>,<i>N</i>-chelated and
 Lappert's stannylenes.
;
_journal_issue 16
_journal_name_full 'Dalton transactions (Cambridge, England : 2003)'
_journal_page_first 5519
_journal_page_last 5529
_journal_paper_doi 10.1039/d1dt00704a
_journal_volume 50
_journal_year 2021
_chemical_formula_sum 'C60.11 H75 Br2.89 N9.11 Sn3'
_chemical_formula_weight 1512.16
_space_group_crystal_system monoclinic
_space_group_IT_number 15
_space_group_name_Hall '-C 2yc'
_space_group_name_H-M_alt 'C 1 2/c 1'
_atom_sites_solution_hydrogens geom
_atom_sites_solution_primary dual
_atom_sites_solution_secondary difmap
_audit_creation_method SHELXL-2017/1
_audit_update_record
;
2020-07-07 deposited with the CCDC.	2021-03-16 downloaded from the CCDC.
;
_cell_angle_alpha 90
_cell_angle_beta 107.087(3)
_cell_angle_gamma 90
_cell_formula_units_Z 8
_cell_length_a 45.2810(4)
_cell_length_b 9.6530(3)
_cell_length_c 29.1120(7)
_cell_measurement_reflns_used 40825
_cell_measurement_temperature 150(2)
_cell_measurement_theta_max 27.50
_cell_measurement_theta_min 1.81
_cell_volume 12163.1(5)
_computing_cell_refinement 'COLLECT and DENZO'
_computing_data_collection 'COLLECT (Hooft, 1998) and DENZO (Otwinowski & Minor, 1997)'
_computing_data_reduction 'COLLECT and DENZO'
_computing_molecular_graphics 'Bruker SHELXTL'
_computing_publication_material 'Bruker SHELXTL'
_computing_structure_refinement 'SHELXL-2017/1 (Sheldrick, 2017)'
_computing_structure_solution 'SHELXT 2014/5 (Sheldrick, 2014)'
_diffrn_ambient_temperature 150(2)
_diffrn_detector_area_resol_mean 9.091
_diffrn_measured_fraction_theta_full 0.986
_diffrn_measured_fraction_theta_max 0.960
_diffrn_measurement_device_type 'Bruker Nonius KappaCCD area detector'
_diffrn_measurement_method '\f and \w scans to fill the Ewald sphere'
_diffrn_radiation_monochromator graphite
_diffrn_radiation_source 'fine-focus sealed tube'
_diffrn_radiation_type MoK\a
_diffrn_radiation_wavelength 0.71073
_diffrn_reflns_av_R_equivalents 0.0517
_diffrn_reflns_av_unetI/netI 0.0467
_diffrn_reflns_Laue_measured_fraction_full 0.986
_diffrn_reflns_Laue_measured_fraction_max 0.960
_diffrn_reflns_limit_h_max 58
_diffrn_reflns_limit_h_min -52
_diffrn_reflns_limit_k_max 12
_diffrn_reflns_limit_k_min -12
_diffrn_reflns_limit_l_max 30
_diffrn_reflns_limit_l_min -37
_diffrn_reflns_number 39669
_diffrn_reflns_point_group_measured_fraction_full 0.986
_diffrn_reflns_point_group_measured_fraction_max 0.960
_diffrn_reflns_theta_full 25.242
_diffrn_reflns_theta_max 27.499
_diffrn_reflns_theta_min 1.882
_exptl_absorpt_coefficient_mu 3.167
_exptl_absorpt_correction_T_max 0.710
_exptl_absorpt_correction_T_min 0.497
_exptl_absorpt_correction_type integration
_exptl_absorpt_process_details
;
Gaussian integration (Coppens, 1970)
;
_exptl_crystal_colour colorless
_exptl_crystal_density_diffrn 1.652
_exptl_crystal_description prism
_exptl_crystal_F_000 6005
_exptl_crystal_size_max 0.414
_exptl_crystal_size_mid 0.179
_exptl_crystal_size_min 0.117
_refine_diff_density_max 1.021
_refine_diff_density_min -0.760
_refine_diff_density_rms 0.123
_refine_ls_extinction_method none
_refine_ls_goodness_of_fit_ref 1.126
_refine_ls_hydrogen_treatment constr
_refine_ls_matrix_type full
_refine_ls_number_parameters 739
_refine_ls_number_reflns 13403
_refine_ls_number_restraints 18
_refine_ls_restrained_S_all 1.128
_refine_ls_R_factor_all 0.0696
_refine_ls_R_factor_gt 0.0400
_refine_ls_shift/su_max 0.001
_refine_ls_shift/su_mean 0.000
_refine_ls_structure_factor_coef Fsqd
_refine_ls_weighting_details 'w=1/[\s^2^(Fo^2^)+(0.0143P)^2^+55.4257P] where P=(Fo^2^+2Fc^2^)/3'
_refine_ls_weighting_scheme calc
_refine_ls_wR_factor_gt 0.0700
_refine_ls_wR_factor_ref 0.0768
_reflns_Friedel_coverage 0.000
_reflns_number_gt 10170
_reflns_number_total 13403
_reflns_threshold_expression 'I > 2\s(I)'
_cod_data_source_file d1dt00704a2.cif
_cod_data_source_block ps160126Sn1
_cod_depositor_comments 'Adding full bibliography for 7706886--7706890.cif.'
_cod_original_sg_symbol_H-M 'C 2/c'
_cod_database_code 7706888
_shelx_shelxl_version_number 2017/1
_shelx_space_group_comment
;
The symmetry employed for this shelxl refinement is uniquely defined
by the following loop, which should always be used as a source of
symmetry information in preference to the above space-group names.
They are only intended as comments.
;
_shelx_estimated_absorpt_t_min 0.354
_shelx_estimated_absorpt_t_max 0.708

loop_
_space_group_symop_operation_xyz
'x, y, z'
'-x, y, -z+1/2'
'x+1/2, y+1/2, z'
'-x+1/2, y+1/2, -z+1/2'
'-x, -y, -z'
'x, -y, z-1/2'
'-x+1/2, -y+1/2, -z'
'x+1/2, -y+1/2, z-1/2'

loop_
_atom_site_label
_atom_site_type_symbol
_atom_site_fract_x
_atom_site_fract_y
_atom_site_fract_z
_atom_site_U_iso_or_equiv
_atom_site_adp_type
_atom_site_occupancy
_atom_site_site_symmetry_order
_atom_site_calc_flag
_atom_site_refinement_flags_posn
_atom_site_refinement_flags_adp
_atom_site_refinement_flags_occupancy
_atom_site_disorder_assembly
_atom_site_disorder_group
Sn2 Sn 0.22541(2) 0.04041(2) 0.12016(2) 0.01744(6) Uani 1 1 d D . . . .
Sn1 Sn 0.39637(2) 0.45485(3) 0.14231(2) 0.02216(7) Uani 1 1 d D . . . .
Sn3 Sn 0.07853(2) 0.51213(3) 0.13271(2) 0.02141(7) Uani 1 1 d D . . . .
Br3 Br 0.17762(2) -0.07531(10) 0.05792(3) 0.0246(3) Uani 0.56 1 d D . P A 1
C5' C 0.1836(5) -0.061(2) 0.0732(6) 0.047(4) Uani 0.44 1 d D . P A 2
N5' N 0.1679(4) -0.1026(14) 0.0396(4) 0.047(4) Uani 0.44 1 d D . P A 2
Br4 Br 0.19733(2) 0.00890(12) 0.18584(4) 0.0254(2) Uani 0.55 1 d D . P A 1
C6' C 0.2032(5) 0.011(3) 0.1745(7) 0.042(2) Uani 0.45 1 d D . P A 2
N6' N 0.1928(3) -0.0065(11) 0.2082(4) 0.042(2) Uani 0.45 1 d D . P A 2
Br6 Br 0.03123(4) 0.3716(2) 0.14157(7) 0.0290(4) Uani 0.47 1 d D . P B 1
N3' N 0.0446(2) 0.7989(9) 0.1617(3) 0.045(2) Uani 0.53 1 d D . P B 2
C3' C 0.0555(6) 0.698(2) 0.1504(11) 0.045(2) Uani 0.53 1 d D . P B 2
Br5 Br 0.05037(5) 0.7255(2) 0.15271(10) 0.0349(4) Uani 0.43 1 d D . P B 1
C4' C 0.0379(5) 0.383(3) 0.1380(10) 0.057(3) Uani 0.57 1 d D . P B 2
N4' N 0.0181(2) 0.3312(12) 0.1407(4) 0.057(3) Uani 0.57 1 d D . P B 2
Br2 Br 0.37456(3) 0.45013(16) 0.21557(5) 0.0284(3) Uani 0.49 1 d D . P C 1
C2' C 0.3788(6) 0.459(3) 0.2030(6) 0.040(2) Uani 0.51 1 d D . P C 2
N2' N 0.3699(2) 0.4423(10) 0.2394(3) 0.040(2) Uani 0.51 1 d D . P C 2
Br1 Br 0.34395(3) 0.32530(17) 0.09744(8) 0.0312(5) Uani 0.39 1 d D . P C 1
N1' N 0.3325(2) 0.2971(10) 0.0797(3) 0.047(2) Uani 0.61 1 d D . P C 2
C1' C 0.3539(4) 0.3456(18) 0.1015(6) 0.047(2) Uani 0.61 1 d D . P C 2
N3 N 0.26321(7) 0.1931(3) 0.18420(11) 0.0215(7) Uani 1 1 d . . . . .
C101 C 0.21297(8) 0.2490(4) 0.10012(13) 0.0189(8) Uani 1 1 d . . . . .
C12 C 0.46988(9) 0.1568(5) 0.14776(16) 0.0321(10) Uani 1 1 d . . . . .
H12A H 0.482719 0.134361 0.128238 0.039 Uiso 1 1 calc R U . . .
C110 C 0.25564(9) -0.1338(4) 0.13712(14) 0.0197(8) Uani 1 1 d . . . . .
N2 N 0.41476(8) 0.3967(4) 0.06617(12) 0.0291(8) Uani 1 1 d . . . . .
N4 N 0.24894(7) 0.0153(3) 0.04991(11) 0.0229(7) Uani 1 1 d . . . . .
C10 C 0.42950(9) 0.2938(4) 0.16285(15) 0.0243(9) Uani 1 1 d . . . . .
C102 C 0.22429(8) 0.3520(4) 0.13451(14) 0.0218(8) Uani 1 1 d . . . . .
C207 C 0.10965(10) 0.2220(4) 0.17620(14) 0.0268(9) Uani 1 1 d . . . . .
H20A H 0.125470 0.148178 0.181298 0.032 Uiso 1 1 calc R U . . .
H20B H 0.090950 0.181697 0.181957 0.032 Uiso 1 1 calc R U . . .
N6 N 0.11906(8) 0.6824(3) 0.11777(13) 0.0286(8) Uani 1 1 d . . . . .
C2 C 0.39666(9) 0.7698(4) 0.14334(15) 0.0273(9) Uani 1 1 d . . . . .
C14 C 0.45481(9) 0.1155(5) 0.21851(16) 0.0316(10) Uani 1 1 d . . . . .
H14A H 0.457017 0.065508 0.247428 0.038 Uiso 1 1 calc R U . . .
C112 C 0.28592(9) -0.3044(4) 0.11077(16) 0.0290(9) Uani 1 1 d . . . . .
H11A H 0.293357 -0.342601 0.086208 0.035 Uiso 1 1 calc R U . . .
C16 C 0.44637(10) 0.3478(5) 0.08982(16) 0.0330(10) Uani 1 1 d . . . . .
H16A H 0.460326 0.428648 0.098926 0.040 Uiso 1 1 calc R U . . .
H16B H 0.453544 0.291024 0.066857 0.040 Uiso 1 1 calc R U . . .
N5 N 0.10207(8) 0.2717(3) 0.12639(12) 0.0251(7) Uani 1 1 d . . . . .
C201 C 0.10991(8) 0.4723(4) 0.20139(14) 0.0232(8) Uani 1 1 d . . . . .
C1 C 0.38246(9) 0.6569(4) 0.11501(15) 0.0247(9) Uani 1 1 d . . . . .
C205 C 0.13912(9) 0.5478(5) 0.28027(15) 0.0286(9) Uani 1 1 d . . . . .
H20C H 0.144656 0.618084 0.304090 0.034 Uiso 1 1 calc R U . . .
C216 C 0.12109(10) 0.6339(4) 0.07077(16) 0.0325(10) Uani 1 1 d . . . . .
H21A H 0.135622 0.554869 0.075806 0.039 Uiso 1 1 calc R U . . .
H21B H 0.129477 0.709318 0.055227 0.039 Uiso 1 1 calc R U . . .
C108 C 0.27514(10) 0.1353(4) 0.23343(15) 0.0314(10) Uani 1 1 d . . . . .
H10A H 0.285609 0.208442 0.255606 0.047 Uiso 1 1 calc R U . . .
H10B H 0.289779 0.060465 0.233513 0.047 Uiso 1 1 calc R U . . .
H10C H 0.257889 0.098753 0.243691 0.047 Uiso 1 1 calc R U . . .
C4 C 0.36365(11) 0.9243(4) 0.08580(17) 0.0346(10) Uani 1 1 d . . . . .
H4A H 0.357077 1.015660 0.075658 0.042 Uiso 1 1 calc R U . . .
C209 C 0.13025(10) 0.2839(5) 0.11148(17) 0.0345(10) Uani 1 1 d . . . . .
H20D H 0.139604 0.192125 0.111938 0.052 Uiso 1 1 calc R U . . .
H20E H 0.144917 0.345514 0.133670 0.052 Uiso 1 1 calc R U . . .
H20F H 0.125037 0.322066 0.078892 0.052 Uiso 1 1 calc R U . . .
C7 C 0.41958(10) 0.7460(5) 0.19187(16) 0.0343(10) Uani 1 1 d . . . . .
H7A H 0.433963 0.825568 0.199970 0.041 Uiso 1 1 calc R U . . .
H7B H 0.408451 0.740568 0.216436 0.041 Uiso 1 1 calc R U . . .
C211 C 0.09012(10) 0.5894(4) 0.03778(15) 0.0282(9) Uani 1 1 d . . . . .
C106 C 0.19327(9) 0.2846(4) 0.05542(14) 0.0242(9) Uani 1 1 d . . . . .
H10D H 0.184954 0.214295 0.032425 0.029 Uiso 1 1 calc R U . . .
N1 N 0.43743(8) 0.6177(4) 0.19317(13) 0.0299(8) Uani 1 1 d . . . . .
C113 C 0.29484(9) -0.3612(4) 0.15628(17) 0.0305(10) Uani 1 1 d . . . . .
H11B H 0.308518 -0.438137 0.162985 0.037 Uiso 1 1 calc R U . . .
C212 C 0.08332(10) 0.6070(5) -0.01132(16) 0.0344(10) Uani 1 1 d . . . . .
H21C H 0.097450 0.655089 -0.024071 0.041 Uiso 1 1 calc R U . . .
C107 C 0.24271(9) 0.3127(4) 0.18473(14) 0.0233(8) Uani 1 1 d . . . . .
H10E H 0.255356 0.392716 0.200472 0.028 Uiso 1 1 calc R U . . .
H10F H 0.228475 0.288466 0.203596 0.028 Uiso 1 1 calc R U . . .
C210 C 0.06895(9) 0.5235(4) 0.05677(14) 0.0225(8) Uani 1 1 d . . . . .
C115 C 0.26464(9) -0.1930(4) 0.18257(15) 0.0248(9) Uani 1 1 d . . . . .
H11C H 0.257457 -0.155301 0.207477 0.030 Uiso 1 1 calc R U . . .
C118 C 0.23027(10) 0.0590(5) 0.00164(14) 0.0343(10) Uani 1 1 d . . . . .
H11D H 0.241265 0.036300 -0.021786 0.051 Uiso 1 1 calc R U . . .
H11E H 0.226752 0.159196 0.001510 0.051 Uiso 1 1 calc R U . . .
H11F H 0.210372 0.010593 -0.006929 0.051 Uiso 1 1 calc R U . . .
C217 C 0.10786(11) 0.8263(4) 0.11312(19) 0.0412(12) Uani 1 1 d . . . . .
H21D H 0.122028 0.884827 0.101895 0.062 Uiso 1 1 calc R U . . .
H21E H 0.106885 0.859696 0.144428 0.062 Uiso 1 1 calc R U . . .
H21F H 0.087216 0.830243 0.089926 0.062 Uiso 1 1 calc R U . . .
C114 C 0.28411(9) -0.3074(4) 0.19170(16) 0.0290(10) Uani 1 1 d . . . . .
H11G H 0.289990 -0.348357 0.222743 0.035 Uiso 1 1 calc R U . . .
C204 C 0.15155(10) 0.4163(5) 0.28972(16) 0.0329(10) Uani 1 1 d . . . . .
H20G H 0.166223 0.397042 0.319848 0.039 Uiso 1 1 calc R U . . .
C215 C 0.04200(9) 0.4699(4) 0.02547(14) 0.0261(9) Uani 1 1 d . . . . .
H21G H 0.027736 0.421844 0.037964 0.031 Uiso 1 1 calc R U . . .
C104 C 0.19785(9) 0.5243(4) 0.07723(16) 0.0283(9) Uani 1 1 d . . . . .
H10G H 0.193205 0.618765 0.069046 0.034 Uiso 1 1 calc R U . . .
C116 C 0.25411(10) -0.1360(4) 0.05032(15) 0.0279(9) Uani 1 1 d . . . . .
H11H H 0.269255 -0.157172 0.032751 0.033 Uiso 1 1 calc R U . . .
H11I H 0.234467 -0.183016 0.033561 0.033 Uiso 1 1 calc R U . . .
C105 C 0.18563(10) 0.4222(4) 0.04407(16) 0.0292(9) Uani 1 1 d . . . . .
H10H H 0.171990 0.445827 0.013502 0.035 Uiso 1 1 calc R U . . .
C117 C 0.27891(10) 0.0868(4) 0.06205(16) 0.0310(10) Uani 1 1 d . . . . .
H11J H 0.288870 0.069012 0.036940 0.047 Uiso 1 1 calc R U . . .
H11K H 0.292137 0.052272 0.092908 0.047 Uiso 1 1 calc R U . . .
H11L H 0.275717 0.186605 0.064383 0.047 Uiso 1 1 calc R U . . .
C15 C 0.43320(9) 0.2220(4) 0.20519(15) 0.0266(9) Uani 1 1 d . . . . .
H15A H 0.420882 0.245346 0.225437 0.032 Uiso 1 1 calc R U . . .
C208 C 0.08051(10) 0.1773(4) 0.09312(16) 0.0329(10) Uani 1 1 d . . . . .
H20H H 0.090628 0.087765 0.092607 0.049 Uiso 1 1 calc R U . . .
H20I H 0.074433 0.217282 0.060755 0.049 Uiso 1 1 calc R U . . .
H20J H 0.062123 0.163881 0.103846 0.049 Uiso 1 1 calc R U . . .
C213 C 0.05633(10) 0.5555(5) -0.04202(16) 0.0347(10) Uani 1 1 d . . . . .
H21H H 0.051910 0.568180 -0.075731 0.042 Uiso 1 1 calc R U . . .
C109 C 0.28979(9) 0.2431(4) 0.16938(16) 0.0317(10) Uani 1 1 d . . . . .
H10I H 0.302129 0.306658 0.193787 0.048 Uiso 1 1 calc R U . . .
H10J H 0.282333 0.291720 0.138576 0.048 Uiso 1 1 calc R U . . .
H10K H 0.302571 0.164144 0.165911 0.048 Uiso 1 1 calc R U . . .
C6 C 0.35913(9) 0.6788(4) 0.07291(15) 0.0268(9) Uani 1 1 d . . . . .
H6A H 0.349617 0.602065 0.053816 0.032 Uiso 1 1 calc R U . . .
C11 C 0.44823(9) 0.2636(4) 0.13368(15) 0.0264(9) Uani 1 1 d . . . . .
C5 C 0.34950(10) 0.8121(4) 0.05835(16) 0.0310(10) Uani 1 1 d . . . . .
H5A H 0.333212 0.826698 0.029575 0.037 Uiso 1 1 calc R U . . .
C3 C 0.38720(10) 0.9041(4) 0.12771(16) 0.0330(10) Uani 1 1 d . . . . .
H3A H 0.397025 0.981622 0.146030 0.040 Uiso 1 1 calc R U . . .
C202 C 0.12172(9) 0.3385(4) 0.21162(14) 0.0223(8) Uani 1 1 d . . . . .
C9 C 0.46150(11) 0.6429(5) 0.16960(18) 0.0421(12) Uani 1 1 d . . . . .
H9A H 0.475349 0.716270 0.186744 0.063 Uiso 1 1 calc R U . . .
H9B H 0.451855 0.671435 0.136249 0.063 Uiso 1 1 calc R U . . .
H9C H 0.473370 0.557688 0.170084 0.063 Uiso 1 1 calc R U . . .
C111 C 0.26590(9) -0.1903(4) 0.10074(14) 0.0215(8) Uani 1 1 d . . . . .
C203 C 0.14276(9) 0.3122(5) 0.25553(16) 0.0308(10) Uani 1 1 d . . . . .
H20K H 0.151340 0.222064 0.262521 0.037 Uiso 1 1 calc R U . . .
C13 C 0.47287(10) 0.0836(5) 0.18953(16) 0.0344(10) Uani 1 1 d . . . . .
H13A H 0.487521 0.010629 0.198301 0.041 Uiso 1 1 calc R U . . .
C8 C 0.45206(11) 0.5734(5) 0.24299(17) 0.0445(12) Uani 1 1 d . . . . .
H8A H 0.465693 0.647102 0.260433 0.067 Uiso 1 1 calc R U . . .
H8B H 0.464177 0.489257 0.243083 0.067 Uiso 1 1 calc R U . . .
H8C H 0.436071 0.554458 0.258670 0.067 Uiso 1 1 calc R U . . .
C103 C 0.21684(9) 0.4902(4) 0.12234(16) 0.0278(9) Uani 1 1 d . . . . .
H10L H 0.224873 0.561156 0.145205 0.033 Uiso 1 1 calc R U . . .
C18 C 0.41524(12) 0.5122(5) 0.03310(17) 0.0436(12) Uani 1 1 d . . . . .
H18A H 0.426624 0.590534 0.051424 0.065 Uiso 1 1 calc R U . . .
H18B H 0.394010 0.540840 0.016540 0.065 Uiso 1 1 calc R U . . .
H18C H 0.425396 0.481877 0.009384 0.065 Uiso 1 1 calc R U . . .
C206 C 0.11853(9) 0.5757(4) 0.23572(15) 0.0262(9) Uani 1 1 d . . . . .
H20L H 0.110256 0.666279 0.228637 0.031 Uiso 1 1 calc R U . . .
C214 C 0.03577(10) 0.4858(5) -0.02370(15) 0.0343(10) Uani 1 1 d . . . . .
H21I H 0.017320 0.448587 -0.044804 0.041 Uiso 1 1 calc R U . . .
C17 C 0.39688(10) 0.2801(5) 0.03857(16) 0.0366(11) Uani 1 1 d . . . . .
H17A H 0.396800 0.202807 0.060364 0.055 Uiso 1 1 calc R U . . .
H17B H 0.406379 0.250119 0.014018 0.055 Uiso 1 1 calc R U . . .
H17C H 0.375599 0.310045 0.023035 0.055 Uiso 1 1 calc R U . . .
C218 C 0.15037(10) 0.6797(5) 0.15265(18) 0.0418(12) Uani 1 1 d . . . . .
H21J H 0.164410 0.736096 0.140427 0.063 Uiso 1 1 calc R U . . .
H21K H 0.157912 0.583990 0.157073 0.063 Uiso 1 1 calc R U . . .
H21L H 0.149497 0.717094 0.183517 0.063 Uiso 1 1 calc R U . . .
C21 C 0.01140(11) 0.9781(6) 0.0488(2) 0.0529(14) Uani 1 1 d . . . . .
H21M H 0.019388 0.963442 0.082462 0.064 Uiso 1 1 calc R U . . .
C20 C 0.01360(12) 0.8760(6) 0.0173(2) 0.0537(15) Uani 1 1 d . . . . .
H20M H 0.022867 0.789926 0.029289 0.064 Uiso 1 1 calc R U . . .
C22 C -0.00254(12) 1.1031(6) 0.0313(2) 0.0545(15) Uani 1 1 d . . . . .
H22A H -0.004433 1.173836 0.052971 0.065 Uiso 1 1 calc R U . . .

loop_
_atom_site_aniso_label
_atom_site_aniso_U_11
_atom_site_aniso_U_22
_atom_site_aniso_U_33
_atom_site_aniso_U_23
_atom_site_aniso_U_13
_atom_site_aniso_U_12
Sn2 0.01947(13) 0.01372(12) 0.01858(13) 0.00003(10) 0.00474(10) -0.00130(10)
Sn1 0.01849(13) 0.02221(14) 0.02498(14) 0.00114(11) 0.00515(11) -0.00057(11)
Sn3 0.01719(13) 0.02172(13) 0.02502(14) 0.00338(11) 0.00575(10) 0.00112(10)
Br3 0.0288(6) 0.0238(6) 0.0186(11) -0.0019(8) 0.0031(7) -0.0068(4)
C5' 0.096(11) 0.026(6) 0.009(6) 0.000(4) -0.002(6) 0.027(6)
N5' 0.096(11) 0.026(6) 0.009(6) 0.000(4) -0.002(6) 0.027(6)
Br4 0.0271(6) 0.0293(5) 0.0212(7) -0.0030(6) 0.0094(5) -0.0051(4)
C6' 0.057(6) 0.036(4) 0.033(6) -0.008(5) 0.016(4) -0.009(4)
N6' 0.057(6) 0.036(4) 0.033(6) -0.008(5) 0.016(4) -0.009(4)
Br6 0.0211(12) 0.0329(7) 0.0344(7) 0.0005(5) 0.0103(7) -0.0030(7)
N3' 0.051(5) 0.030(4) 0.048(5) 0.001(3) 0.007(4) 0.020(3)
C3' 0.051(5) 0.030(4) 0.048(5) 0.001(3) 0.007(4) 0.020(3)
Br5 0.0297(10) 0.0360(13) 0.0407(8) 0.0049(10) 0.0129(7) 0.0049(9)
C4' 0.035(6) 0.060(7) 0.072(6) -0.004(5) 0.009(5) 0.009(5)
N4' 0.035(6) 0.060(7) 0.072(6) -0.004(5) 0.009(5) 0.009(5)
Br2 0.0290(7) 0.0273(6) 0.0311(10) 0.0044(8) 0.0121(6) 0.0037(5)
C2' 0.062(6) 0.031(4) 0.035(5) 0.013(4) 0.025(4) 0.005(4)
N2' 0.062(6) 0.031(4) 0.035(5) 0.013(4) 0.025(4) 0.005(4)
Br1 0.0250(14) 0.0306(10) 0.0357(9) 0.0004(7) 0.0053(9) -0.0042(9)
N1' 0.048(7) 0.042(5) 0.048(5) 0.004(3) 0.007(4) -0.002(4)
C1' 0.048(7) 0.042(5) 0.048(5) 0.004(3) 0.007(4) -0.002(4)
N3 0.0205(17) 0.0204(17) 0.0219(17) -0.0018(13) 0.0037(14) 0.0007(13)
C101 0.0192(19) 0.0160(18) 0.024(2) -0.0008(15) 0.0094(16) 0.0003(14)
C12 0.015(2) 0.048(3) 0.032(2) -0.015(2) 0.0043(18) 0.0005(18)
C110 0.024(2) 0.0104(17) 0.024(2) 0.0017(14) 0.0046(16) -0.0036(14)
N2 0.0275(19) 0.0325(19) 0.029(2) 0.0016(15) 0.0111(16) -0.0025(15)
N4 0.0249(17) 0.0233(17) 0.0211(17) -0.0002(13) 0.0075(14) -0.0014(14)
C10 0.018(2) 0.024(2) 0.029(2) 0.0003(17) 0.0052(17) 0.0032(16)
C102 0.0157(19) 0.0196(19) 0.031(2) -0.0044(16) 0.0081(16) -0.0031(15)
C207 0.029(2) 0.023(2) 0.026(2) 0.0021(17) 0.0037(18) -0.0005(17)
N6 0.0233(18) 0.0199(17) 0.041(2) 0.0028(15) 0.0079(16) -0.0027(14)
C2 0.023(2) 0.027(2) 0.033(2) -0.0007(18) 0.0093(18) -0.0036(17)
C14 0.025(2) 0.035(2) 0.029(2) -0.0007(18) -0.0008(18) 0.0041(18)
C112 0.027(2) 0.021(2) 0.040(3) -0.0084(18) 0.012(2) -0.0014(17)
C16 0.026(2) 0.041(3) 0.036(3) -0.005(2) 0.015(2) -0.0046(19)
N5 0.0270(18) 0.0185(17) 0.0295(19) -0.0001(14) 0.0079(15) 0.0008(14)
C201 0.0181(19) 0.026(2) 0.027(2) 0.0055(16) 0.0085(16) 0.0022(16)
C1 0.026(2) 0.022(2) 0.027(2) 0.0034(16) 0.0098(18) 0.0014(16)
C205 0.020(2) 0.036(2) 0.029(2) -0.0057(19) 0.0064(17) -0.0027(18)
C216 0.028(2) 0.025(2) 0.048(3) 0.0070(19) 0.016(2) -0.0022(18)
C108 0.032(2) 0.030(2) 0.025(2) -0.0010(17) -0.0033(18) 0.0002(18)
C4 0.042(3) 0.025(2) 0.042(3) 0.0079(19) 0.021(2) 0.0022(19)
C209 0.031(2) 0.029(2) 0.046(3) 0.001(2) 0.016(2) 0.0072(19)
C7 0.034(3) 0.033(2) 0.032(2) -0.0099(19) 0.004(2) -0.0065(19)
C211 0.030(2) 0.022(2) 0.035(2) 0.0046(17) 0.0127(19) 0.0011(17)
C106 0.022(2) 0.026(2) 0.027(2) -0.0007(17) 0.0106(17) 0.0004(16)
N1 0.0217(18) 0.034(2) 0.030(2) -0.0046(16) 0.0021(15) -0.0015(15)
C113 0.019(2) 0.0164(19) 0.053(3) 0.0033(19) 0.006(2) -0.0002(16)
C212 0.037(3) 0.033(2) 0.039(3) 0.007(2) 0.020(2) 0.000(2)
C107 0.023(2) 0.0211(19) 0.025(2) -0.0089(16) 0.0046(17) -0.0018(16)
C210 0.022(2) 0.022(2) 0.024(2) 0.0040(16) 0.0086(16) 0.0032(16)
C115 0.028(2) 0.023(2) 0.025(2) 0.0017(16) 0.0093(18) -0.0025(16)
C118 0.043(3) 0.042(3) 0.020(2) 0.0045(19) 0.0116(19) 0.002(2)
C217 0.042(3) 0.025(2) 0.061(3) 0.003(2) 0.021(3) -0.002(2)
C114 0.019(2) 0.025(2) 0.036(2) 0.0111(18) -0.0019(18) -0.0026(16)
C204 0.024(2) 0.041(3) 0.030(2) 0.0019(19) 0.0027(18) -0.0020(19)
C215 0.0188(19) 0.029(2) 0.031(2) -0.0011(17) 0.0083(17) 0.0035(16)
C104 0.023(2) 0.019(2) 0.045(3) 0.0082(18) 0.0130(19) 0.0040(16)
C116 0.039(3) 0.019(2) 0.027(2) -0.0051(16) 0.0116(19) 0.0016(17)
C105 0.028(2) 0.028(2) 0.033(2) 0.0085(18) 0.0115(19) 0.0053(18)
C117 0.032(2) 0.031(2) 0.033(2) 0.0017(18) 0.015(2) -0.0088(18)
C15 0.018(2) 0.031(2) 0.029(2) -0.0027(18) 0.0055(17) 0.0015(17)
C208 0.036(3) 0.023(2) 0.035(3) -0.0040(18) 0.003(2) 0.0013(18)
C213 0.041(3) 0.039(3) 0.026(2) 0.0032(19) 0.014(2) 0.008(2)
C109 0.024(2) 0.031(2) 0.039(3) -0.0018(19) 0.008(2) -0.0012(18)
C6 0.027(2) 0.027(2) 0.026(2) 0.0032(17) 0.0076(18) -0.0048(17)
C11 0.017(2) 0.033(2) 0.027(2) -0.0047(17) 0.0026(17) -0.0020(17)
C5 0.031(2) 0.032(2) 0.030(2) 0.0091(18) 0.0096(19) -0.0006(18)
C3 0.040(3) 0.022(2) 0.040(3) -0.0024(18) 0.016(2) -0.0049(19)
C202 0.0166(19) 0.024(2) 0.025(2) 0.0021(16) 0.0041(16) -0.0003(15)
C9 0.030(3) 0.046(3) 0.052(3) -0.007(2) 0.014(2) -0.008(2)
C111 0.023(2) 0.0150(18) 0.026(2) -0.0036(15) 0.0079(17) -0.0054(15)
C203 0.025(2) 0.030(2) 0.036(2) 0.0074(18) 0.0063(19) 0.0027(18)
C13 0.023(2) 0.039(3) 0.034(2) -0.007(2) -0.0035(19) 0.0125(19)
C8 0.036(3) 0.046(3) 0.040(3) -0.005(2) -0.006(2) -0.006(2)
C103 0.020(2) 0.0179(19) 0.045(3) -0.0052(18) 0.0086(18) -0.0030(15)
C18 0.050(3) 0.045(3) 0.039(3) 0.008(2) 0.019(2) 0.000(2)
C206 0.021(2) 0.027(2) 0.031(2) 0.0006(17) 0.0086(18) 0.0026(16)
C214 0.028(2) 0.044(3) 0.030(2) -0.003(2) 0.0069(19) 0.006(2)
C17 0.035(3) 0.044(3) 0.029(2) -0.007(2) 0.007(2) -0.003(2)
C218 0.029(3) 0.040(3) 0.055(3) 0.007(2) 0.008(2) -0.009(2)
C21 0.034(3) 0.065(4) 0.052(3) 0.013(3) 0.002(2) -0.021(3)
C20 0.032(3) 0.039(3) 0.078(4) 0.015(3) -0.002(3) -0.007(2)
C22 0.039(3) 0.049(3) 0.073(4) -0.011(3) 0.012(3) -0.013(2)

loop_
_atom_type_symbol
_atom_type_description
_atom_type_scat_dispersion_real
_atom_type_scat_dispersion_imag
_atom_type_scat_source
C C 0.0033 0.0016 'International Tables Vol C Tables 4.2.6.8 and 6.1.1.4'
H H 0.0000 0.0000 'International Tables Vol C Tables 4.2.6.8 and 6.1.1.4'
N N 0.0061 0.0033 'International Tables Vol C Tables 4.2.6.8 and 6.1.1.4'
Sn Sn -0.6537 1.4246 'International Tables Vol C Tables 4.2.6.8 and 6.1.1.4'
Br Br -0.2901 2.4595 'International Tables Vol C Tables 4.2.6.8 and 6.1.1.4'

loop_
_geom_angle_atom_site_label_1
_geom_angle_atom_site_label_2
_geom_angle_atom_site_label_3
_geom_angle
_geom_angle_site_symmetry_1
_geom_angle_site_symmetry_3
_geom_angle_publ_flag
C101 Sn2 C6' 100.6(7) . . ?
C101 Sn2 C110 155.59(14) . . ?
C6' Sn2 C110 97.7(7) . . ?
C101 Sn2 C5' 98.0(6) . . ?
C6' Sn2 C5' 84.0(9) . . ?
C110 Sn2 C5' 99.7(7) . . ?
C101 Sn2 N4 90.53(12) . . ?
C6' Sn2 N4 166.5(7) . . ?
C110 Sn2 N4 73.92(12) . . ?
C5' Sn2 N4 86.9(6) . . ?
C101 Sn2 N3 73.98(12) . . ?
C6' Sn2 N3 84.1(7) . . ?
C110 Sn2 N3 92.21(12) . . ?
C5' Sn2 N3 164.1(7) . . ?
N4 Sn2 N3 106.53(10) . . ?
C101 Sn2 Br4 99.49(10) . . ?
C110 Sn2 Br4 99.00(11) . . ?
N4 Sn2 Br4 167.05(7) . . ?
N3 Sn2 Br4 84.26(8) . . ?
C101 Sn2 Br3 96.63(10) . . ?
C110 Sn2 Br3 99.61(10) . . ?
N4 Sn2 Br3 82.05(7) . . ?
N3 Sn2 Br3 167.04(7) . . ?
Br4 Sn2 Br3 88.62(3) . . ?
C10 Sn1 C1 152.05(15) . . ?
C10 Sn1 C2' 100.6(7) . . ?
C1 Sn1 C2' 98.7(7) . . ?
C10 Sn1 C1' 103.5(5) . . ?
C1 Sn1 C1' 97.0(5) . . ?
C2' Sn1 C1' 88.7(8) . . ?
C10 Sn1 N1 87.33(13) . . ?
C1 Sn1 N1 74.78(14) . . ?
C2' Sn1 N1 83.9(7) . . ?
C1' Sn1 N1 167.9(5) . . ?
C10 Sn1 Br2 99.41(12) . . ?
C1 Sn1 Br2 100.38(11) . . ?
N1 Sn1 Br2 85.54(9) . . ?
C10 Sn1 Br1 104.41(11) . . ?
C1 Sn1 Br1 97.12(12) . . ?
N1 Sn1 Br1 165.39(9) . . ?
Br2 Sn1 Br1 84.00(5) . . ?
C201 Sn3 C210 149.88(14) . . ?
C201 Sn3 C3' 99.2(8) . . ?
C210 Sn3 C3' 103.5(8) . . ?
C201 Sn3 C4' 99.7(8) . . ?
C210 Sn3 C4' 100.2(7) . . ?
C3' Sn3 C4' 89.0(11) . . ?
C201 Sn3 Br5 99.83(12) . . ?
C210 Sn3 Br5 103.32(12) . . ?
C201 Sn3 N5 74.22(13) . . ?
C210 Sn3 N5 86.25(12) . . ?
C3' Sn3 N5 168.1(8) . . ?
C4' Sn3 N5 82.6(7) . . ?
Br5 Sn3 N5 167.43(9) . . ?
C201 Sn3 N6 87.81(13) . . ?
C210 Sn3 N6 74.41(13) . . ?
C3' Sn3 N6 86.0(8) . . ?
C4' Sn3 N6 171.6(8) . . ?
Br5 Sn3 N6 87.29(9) . . ?
N5 Sn3 N6 103.32(11) . . ?
C201 Sn3 Br6 98.89(11) . . ?
C210 Sn3 Br6 101.94(11) . . ?
Br5 Sn3 Br6 85.32(7) . . ?
N5 Sn3 Br6 84.71(8) . . ?
N6 Sn3 Br6 170.77(9) . . ?
N5' C5' Sn2 157(3) . . ?
N6' C6' Sn2 175(2) . . ?
N3' C3' Sn3 176(3) . . ?
N4' C4' Sn3 175(3) . . ?
N2' C2' Sn1 171(2) . . ?
N1' C1' Sn1 176.4(18) . . ?
C109 N3 C108 108.0(3) . . ?
C109 N3 C107 108.4(3) . . ?
C108 N3 C107 109.5(3) . . ?
C109 N3 Sn2 113.5(2) . . ?
C108 N3 Sn2 117.2(2) . . ?
C107 N3 Sn2 99.6(2) . . ?
C106 C101 C102 119.7(3) . . ?
C106 C101 Sn2 122.5(3) . . ?
C102 C101 Sn2 117.7(3) . . ?
C13 C12 C11 121.0(4) . . ?
C13 C12 H12A 119.5 . . ?
C11 C12 H12A 119.5 . . ?
C111 C110 C115 119.7(4) . . ?
C111 C110 Sn2 118.0(3) . . ?
C115 C110 Sn2 122.3(3) . . ?
C16 N2 C18 110.4(3) . . ?
C16 N2 C17 108.2(3) . . ?
C18 N2 C17 109.3(4) . . ?
C117 N4 C118 109.0(3) . . ?
C117 N4 C116 109.2(3) . . ?
C118 N4 C116 109.6(3) . . ?
C117 N4 Sn2 109.4(2) . . ?
C118 N4 Sn2 118.3(2) . . ?
C116 N4 Sn2 100.8(2) . . ?
C15 C10 C11 120.1(4) . . ?
C15 C10 Sn1 120.7(3) . . ?
C11 C10 Sn1 119.2(3) . . ?
C103 C102 C101 119.2(4) . . ?
C103 C102 C107 120.8(3) . . ?
C101 C102 C107 120.0(3) . . ?
N5 C207 C202 111.3(3) . . ?
N5 C207 H20A 109.4 . . ?
C202 C207 H20A 109.4 . . ?
N5 C207 H20B 109.4 . . ?
C202 C207 H20B 109.4 . . ?
H20A C207 H20B 108.0 . . ?
C217 N6 C216 109.2(4) . . ?
C217 N6 C218 108.3(4) . . ?
C216 N6 C218 108.8(4) . . ?
C217 N6 Sn3 111.8(3) . . ?
C216 N6 Sn3 101.2(2) . . ?
C218 N6 Sn3 117.1(3) . . ?
C3 C2 C1 119.0(4) . . ?
C3 C2 C7 120.5(4) . . ?
C1 C2 C7 120.2(4) . . ?
C13 C14 C15 119.4(4) . . ?
C13 C14 H14A 120.3 . . ?
C15 C14 H14A 120.3 . . ?
C113 C112 C111 120.1(4) . . ?
C113 C112 H11A 120.0 . . ?
C111 C112 H11A 120.0 . . ?
N2 C16 C11 112.1(3) . . ?
N2 C16 H16A 109.2 . . ?
C11 C16 H16A 109.2 . . ?
N2 C16 H16B 109.2 . . ?
C11 C16 H16B 109.2 . . ?
H16A C16 H16B 107.9 . . ?
C209 N5 C207 110.3(3) . . ?
C209 N5 C208 108.7(3) . . ?
C207 N5 C208 111.4(3) . . ?
C209 N5 Sn3 111.2(2) . . ?
C207 N5 Sn3 101.8(2) . . ?
C208 N5 Sn3 113.3(2) . . ?
C206 C201 C202 120.2(4) . . ?
C206 C201 Sn3 121.3(3) . . ?
C202 C201 Sn3 118.5(3) . . ?
C6 C1 C2 120.1(4) . . ?
C6 C1 Sn1 122.5(3) . . ?
C2 C1 Sn1 117.2(3) . . ?
C204 C205 C206 119.2(4) . . ?
C204 C205 H20C 120.4 . . ?
C206 C205 H20C 120.4 . . ?
N6 C216 C211 112.4(3) . . ?
N6 C216 H21A 109.1 . . ?
C211 C216 H21A 109.1 . . ?
N6 C216 H21B 109.1 . . ?
C211 C216 H21B 109.1 . . ?
H21A C216 H21B 107.9 . . ?
N3 C108 H10A 109.5 . . ?
N3 C108 H10B 109.5 . . ?
H10A C108 H10B 109.5 . . ?
N3 C108 H10C 109.5 . . ?
H10A C108 H10C 109.5 . . ?
H10B C108 H10C 109.5 . . ?
C3 C4 C5 120.5(4) . . ?
C3 C4 H4A 119.8 . . ?
C5 C4 H4A 119.8 . . ?
N5 C209 H20D 109.5 . . ?
N5 C209 H20E 109.5 . . ?
H20D C209 H20E 109.5 . . ?
N5 C209 H20F 109.5 . . ?
H20D C209 H20F 109.5 . . ?
H20E C209 H20F 109.5 . . ?
N1 C7 C2 112.0(3) . . ?
N1 C7 H7A 109.2 . . ?
C2 C7 H7A 109.2 . . ?
N1 C7 H7B 109.2 . . ?
C2 C7 H7B 109.2 . . ?
H7A C7 H7B 107.9 . . ?
C212 C211 C210 119.8(4) . . ?
C212 C211 C216 120.4(4) . . ?
C210 C211 C216 119.7(4) . . ?
C105 C106 C101 120.5(4) . . ?
C105 C106 H10D 119.8 . . ?
C101 C106 H10D 119.8 . . ?
C9 N1 C8 109.1(4) . . ?
C9 N1 C7 109.0(4) . . ?
C8 N1 C7 110.8(4) . . ?
C9 N1 Sn1 110.2(3) . . ?
C8 N1 Sn1 115.8(3) . . ?
C7 N1 Sn1 101.7(2) . . ?
C114 C113 C112 120.3(4) . . ?
C114 C113 H11B 119.8 . . ?
C112 C113 H11B 119.8 . . ?
C213 C212 C211 120.8(4) . . ?
C213 C212 H21C 119.6 . . ?
C211 C212 H21C 119.6 . . ?
N3 C107 C102 110.9(3) . . ?
N3 C107 H10E 109.5 . . ?
C102 C107 H10E 109.5 . . ?
N3 C107 H10F 109.5 . . ?
C102 C107 H10F 109.5 . . ?
H10E C107 H10F 108.1 . . ?
C215 C210 C211 118.9(4) . . ?
C215 C210 Sn3 122.2(3) . . ?
C211 C210 Sn3 118.8(3) . . ?
C110 C115 C114 120.1(4) . . ?
C110 C115 H11C 119.9 . . ?
C114 C115 H11C 119.9 . . ?
N4 C118 H11D 109.5 . . ?
N4 C118 H11E 109.5 . . ?
H11D C118 H11E 109.5 . . ?
N4 C118 H11F 109.5 . . ?
H11D C118 H11F 109.5 . . ?
H11E C118 H11F 109.5 . . ?
N6 C217 H21D 109.5 . . ?
N6 C217 H21E 109.5 . . ?
H21D C217 H21E 109.5 . . ?
N6 C217 H21F 109.5 . . ?
H21D C217 H21F 109.5 . . ?
H21E C217 H21F 109.5 . . ?
C113 C114 C115 120.3(4) . . ?
C113 C114 H11G 119.8 . . ?
C115 C114 H11G 119.8 . . ?
C205 C204 C203 120.5(4) . . ?
C205 C204 H20G 119.8 . . ?
C203 C204 H20G 119.8 . . ?
C214 C215 C210 120.6(4) . . ?
C214 C215 H21G 119.7 . . ?
C210 C215 H21G 119.7 . . ?
C105 C104 C103 120.3(4) . . ?
C105 C104 H10G 119.8 . . ?
C103 C104 H10G 119.8 . . ?
N4 C116 C111 111.3(3) . . ?
N4 C116 H11H 109.4 . . ?
C111 C116 H11H 109.4 . . ?
N4 C116 H11I 109.4 . . ?
C111 C116 H11I 109.4 . . ?
H11H C116 H11I 108.0 . . ?
C104 C105 C106 119.8(4) . . ?
C104 C105 H10H 120.1 . . ?
C106 C105 H10H 120.1 . . ?
N4 C117 H11J 109.5 . . ?
N4 C117 H11K 109.5 . . ?
H11J C117 H11K 109.5 . . ?
N4 C117 H11L 109.5 . . ?
H11J C117 H11L 109.5 . . ?
H11K C117 H11L 109.5 . . ?
C10 C15 C14 120.7(4) . . ?
C10 C15 H15A 119.7 . . ?
C14 C15 H15A 119.7 . . ?
N5 C208 H20H 109.5 . . ?
N5 C208 H20I 109.5 . . ?
H20H C208 H20I 109.5 . . ?
N5 C208 H20J 109.5 . . ?
H20H C208 H20J 109.5 . . ?
H20I C208 H20J 109.5 . . ?
C214 C213 C212 119.8(4) . . ?
C214 C213 H21H 120.1 . . ?
C212 C213 H21H 120.1 . . ?
N3 C109 H10I 109.5 . . ?
N3 C109 H10J 109.5 . . ?
H10I C109 H10J 109.5 . . ?
N3 C109 H10K 109.5 . . ?
H10I C109 H10K 109.5 . . ?
H10J C109 H10K 109.5 . . ?
C1 C6 C5 120.3(4) . . ?
C1 C6 H6A 119.8 . . ?
C5 C6 H6A 119.8 . . ?
C10 C11 C12 118.3(4) . . ?
C10 C11 C16 121.0(4) . . ?
C12 C11 C16 120.7(4) . . ?
C6 C5 C4 119.9(4) . . ?
C6 C5 H5A 120.0 . . ?
C4 C5 H5A 120.0 . . ?
C4 C3 C2 120.1(4) . . ?
C4 C3 H3A 119.9 . . ?
C2 C3 H3A 119.9 . . ?
C203 C202 C201 119.1(4) . . ?
C203 C202 C207 120.6(4) . . ?
C201 C202 C207 120.2(3) . . ?
N1 C9 H9A 109.5 . . ?
N1 C9 H9B 109.5 . . ?
H9A C9 H9B 109.5 . . ?
N1 C9 H9C 109.5 . . ?
H9A C9 H9C 109.5 . . ?
H9B C9 H9C 109.5 . . ?
C110 C111 C112 119.4(4) . . ?
C110 C111 C116 120.4(3) . . ?
C112 C111 C116 120.0(4) . . ?
C202 C203 C204 120.5(4) . . ?
C202 C203 H20K 119.7 . . ?
C204 C203 H20K 119.7 . . ?
C14 C13 C12 120.4(4) . . ?
C14 C13 H13A 119.8 . . ?
C12 C13 H13A 119.8 . . ?
N1 C8 H8A 109.5 . . ?
N1 C8 H8B 109.5 . . ?
H8A C8 H8B 109.5 . . ?
N1 C8 H8C 109.5 . . ?
H8A C8 H8C 109.5 . . ?
H8B C8 H8C 109.5 . . ?
C104 C103 C102 120.4(4) . . ?
C104 C103 H10L 119.8 . . ?
C102 C103 H10L 119.8 . . ?
N2 C18 H18A 109.5 . . ?
N2 C18 H18B 109.5 . . ?
H18A C18 H18B 109.5 . . ?
N2 C18 H18C 109.5 . . ?
H18A C18 H18C 109.5 . . ?
H18B C18 H18C 109.5 . . ?
C205 C206 C201 120.4(4) . . ?
C205 C206 H20L 119.8 . . ?
C201 C206 H20L 119.8 . . ?
C213 C214 C215 120.0(4) . . ?
C213 C214 H21I 120.0 . . ?
C215 C214 H21I 120.0 . . ?
N2 C17 H17A 109.5 . . ?
N2 C17 H17B 109.5 . . ?
H17A C17 H17B 109.5 . . ?
N2 C17 H17C 109.5 . . ?
H17A C17 H17C 109.5 . . ?
H17B C17 H17C 109.5 . . ?
N6 C218 H21J 109.5 . . ?
N6 C218 H21K 109.5 . . ?
H21J C218 H21K 109.5 . . ?
N6 C218 H21L 109.5 . . ?
H21J C218 H21L 109.5 . . ?
H21K C218 H21L 109.5 . . ?
C20 C21 C22 119.7(5) . . ?
C20 C21 H21M 120.2 . . ?
C22 C21 H21M 120.2 . . ?
C21 C20 C22 120.6(5) . 5_575 ?
C21 C20 H20M 119.7 . . ?
C22 C20 H20M 119.7 5_575 . ?
C20 C22 C21 119.7(6) 5_575 . ?
C20 C22 H22A 120.1 5_575 . ?
C21 C22 H22A 120.1 . . ?

loop_
_geom_bond_atom_site_label_1
_geom_bond_atom_site_label_2
_geom_bond_distance
_geom_bond_site_symmetry_2
_geom_bond_publ_flag
Sn2 C101 2.126(4) . ?
Sn2 C6' 2.126(15) . ?
Sn2 C110 2.133(4) . ?
Sn2 C5' 2.213(18) . ?
Sn2 N4 2.580(3) . ?
Sn2 N3 2.589(3) . ?
Sn2 Br4 2.6063(10) . ?
Sn2 Br3 2.6285(9) . ?
Sn1 C10 2.121(4) . ?
Sn1 C1 2.130(4) . ?
Sn1 C2' 2.142(13) . ?
Sn1 C1' 2.207(14) . ?
Sn1 N1 2.550(3) . ?
Sn1 Br2 2.6007(13) . ?
Sn1 Br1 2.6612(15) . ?
Sn3 C201 2.120(4) . ?
Sn3 C210 2.127(4) . ?
Sn3 C3' 2.213(18) . ?
Sn3 C4' 2.265(19) . ?
Sn3 Br5 2.5777(18) . ?
Sn3 N5 2.583(3) . ?
Sn3 N6 2.594(3) . ?
Sn3 Br6 2.6114(15) . ?
C5' N5' 1.100(18) . ?
C6' N6' 1.220(15) . ?
N3' C3' 1.179(18) . ?
C4' N4' 1.049(19) . ?
C2' N2' 1.246(13) . ?
N1' C1' 1.098(16) . ?
N3 C109 1.474(5) . ?
N3 C108 1.484(5) . ?
N3 C107 1.484(5) . ?
C101 C106 1.388(5) . ?
C101 C102 1.397(5) . ?
C12 C13 1.378(6) . ?
C12 C11 1.398(6) . ?
C12 H12A 0.9500 . ?
C110 C111 1.387(5) . ?
C110 C115 1.388(5) . ?
N2 C16 1.472(5) . ?
N2 C18 1.477(6) . ?
N2 C17 1.479(5) . ?
N4 C117 1.470(5) . ?
N4 C118 1.473(5) . ?
N4 C116 1.479(5) . ?
C10 C15 1.381(6) . ?
C10 C11 1.396(6) . ?
C102 C103 1.396(5) . ?
C102 C107 1.504(5) . ?
C207 N5 1.469(5) . ?
C207 C202 1.515(5) . ?
C207 H20A 0.9900 . ?
C207 H20B 0.9900 . ?
N6 C217 1.471(5) . ?
N6 C216 1.474(6) . ?
N6 C218 1.482(6) . ?
C2 C3 1.399(6) . ?
C2 C1 1.403(6) . ?
C2 C7 1.505(6) . ?
C14 C13 1.371(6) . ?
C14 C15 1.393(6) . ?
C14 H14A 0.9500 . ?
C112 C113 1.380(6) . ?
C112 C111 1.401(5) . ?
C112 H11A 0.9500 . ?
C16 C11 1.495(6) . ?
C16 H16A 0.9900 . ?
C16 H16B 0.9900 . ?
N5 C209 1.468(5) . ?
N5 C208 1.472(5) . ?
C201 C206 1.384(6) . ?
C201 C202 1.397(5) . ?
C1 C6 1.379(6) . ?
C205 C204 1.383(6) . ?
C205 C206 1.383(6) . ?
C205 H20C 0.9500 . ?
C216 C211 1.511(6) . ?
C216 H21A 0.9900 . ?
C216 H21B 0.9900 . ?
C108 H10A 0.9800 . ?
C108 H10B 0.9800 . ?
C108 H10C 0.9800 . ?
C4 C3 1.378(6) . ?
C4 C5 1.386(6) . ?
C4 H4A 0.9500 . ?
C209 H20D 0.9800 . ?
C209 H20E 0.9800 . ?
C209 H20F 0.9800 . ?
C7 N1 1.473(6) . ?
C7 H7A 0.9900 . ?
C7 H7B 0.9900 . ?
C211 C212 1.381(6) . ?
C211 C210 1.393(5) . ?
C106 C105 1.387(6) . ?
C106 H10D 0.9500 . ?
N1 C9 1.469(6) . ?
N1 C8 1.470(6) . ?
C113 C114 1.365(6) . ?
C113 H11B 0.9500 . ?
C212 C213 1.377(6) . ?
C212 H21C 0.9500 . ?
C107 H10E 0.9900 . ?
C107 H10F 0.9900 . ?
C210 C215 1.391(5) . ?
C115 C114 1.389(6) . ?
C115 H11C 0.9500 . ?
C118 H11D 0.9800 . ?
C118 H11E 0.9800 . ?
C118 H11F 0.9800 . ?
C217 H21D 0.9800 . ?
C217 H21E 0.9800 . ?
C217 H21F 0.9800 . ?
C114 H11G 0.9500 . ?
C204 C203 1.388(6) . ?
C204 H20G 0.9500 . ?
C215 C214 1.384(6) . ?
C215 H21G 0.9500 . ?
C104 C105 1.377(6) . ?
C104 C103 1.382(6) . ?
C104 H10G 0.9500 . ?
C116 C111 1.501(6) . ?
C116 H11H 0.9900 . ?
C116 H11I 0.9900 . ?
C105 H10H 0.9500 . ?
C117 H11J 0.9800 . ?
C117 H11K 0.9800 . ?
C117 H11L 0.9800 . ?
C15 H15A 0.9500 . ?
C208 H20H 0.9800 . ?
C208 H20I 0.9800 . ?
C208 H20J 0.9800 . ?
C213 C214 1.377(6) . ?
C213 H21H 0.9500 . ?
C109 H10I 0.9800 . ?
C109 H10J 0.9800 . ?
C109 H10K 0.9800 . ?
C6 C5 1.385(6) . ?
C6 H6A 0.9500 . ?
C5 H5A 0.9500 . ?
C3 H3A 0.9500 . ?
C202 C203 1.375(6) . ?
C9 H9A 0.9800 . ?
C9 H9B 0.9800 . ?
C9 H9C 0.9800 . ?
C203 H20K 0.9500 . ?
C13 H13A 0.9500 . ?
C8 H8A 0.9800 . ?
C8 H8B 0.9800 . ?
C8 H8C 0.9800 . ?
C103 H10L 0.9500 . ?
C18 H18A 0.9800 . ?
C18 H18B 0.9800 . ?
C18 H18C 0.9800 . ?
C206 H20L 0.9500 . ?
C214 H21I 0.9500 . ?
C17 H17A 0.9800 . ?
C17 H17B 0.9800 . ?
C17 H17C 0.9800 . ?
C218 H21J 0.9800 . ?
C218 H21K 0.9800 . ?
C218 H21L 0.9800 . ?
C21 C20 1.369(8) . ?
C21 C22 1.387(8) . ?
C21 H21M 0.9500 . ?
C20 C22 1.372(8) 5_575 ?
C20 H20M 0.9500 . ?
C22 H22A 0.9500 . ?
